data_7213046
loop_
_publ_author_name
'Dega-Szafran, Zofia'
'Katrusiak, Andrzej'
'Szafran, Miros\/law'

_publ_section_title
;
 Conformations of, and NHO hydrogen bond in, piperidine-1-valeric acid and
 its dihydrate
;
_journal_issue 9
_journal_name_full 'Journal of the Chemical Society, Perkin Transactions 2'
_journal_page_first 1967
_journal_paper_doi 10.1039/a901635j
_journal_year 1999
_chemical_compound_source 'synthesized at Adam Mickiewicz University'
_chemical_formula_sum 'C10 H23 N O4'
_chemical_formula_weight 221.30
_chemical_name_common '5-(N-piperidine)valeric acid dihydrate'
_chemical_name_systematic
; 
 ? 
;
_space_group_IT_number 61
_symmetry_space_group_name_Hall '-P 2ac 2ab'
_symmetry_space_group_name_H-M 'P b c a'
_atom_sites_solution_hydrogens geom
_atom_sites_solution_primary direct
_atom_sites_solution_secondary difmap
_audit_creation_method SHELXL
_cell_angle_alpha 90.00
_cell_angle_beta 90.00
_cell_angle_gamma 90.00
_cell_formula_units_Z 8
_cell_length_a 16.008(3)
_cell_length_b 15.932(3)
_cell_length_c 9.647(2)
_cell_measurement_reflns_used 55
_cell_measurement_temperature 293(2)
_cell_measurement_theta_max 22
_cell_measurement_theta_min 7
_cell_volume 2460.4(8)
_computing_cell_refinement KUMA
_computing_data_collection 'KUMA software'
_computing_data_reduction KUMA-DATAPROC
_computing_molecular_graphics XP-Siemens
_computing_structure_refinement 'SHELXL-93 (Sheldrick, 1993)'
_computing_structure_solution 'SHELXS-86 (Sheldrick, 1990)'
_diffrn_ambient_temperature 293(2)
_diffrn_measurement_device KUMA-4
_diffrn_measurement_method theta-2theta
_diffrn_radiation_monochromator graphite
_diffrn_radiation_source 'fine-focus sealed tube'
_diffrn_radiation_type CuK\a
_diffrn_radiation_wavelength 1.54178
_diffrn_reflns_av_R_equivalents 0.0027
_diffrn_reflns_av_sigmaI/netI 0.0197
_diffrn_reflns_limit_h_max 18
_diffrn_reflns_limit_h_min 0
_diffrn_reflns_limit_k_max 18
_diffrn_reflns_limit_k_min 0
_diffrn_reflns_limit_l_max 0
_diffrn_reflns_limit_l_min -10
_diffrn_reflns_number 1865
_diffrn_reflns_theta_max 65.11
_diffrn_reflns_theta_min 5.53
_diffrn_standards_decay_% 2.04
_diffrn_standards_interval_count 100
_diffrn_standards_number 2
_exptl_absorpt_coefficient_mu 0.749
_exptl_absorpt_correction_type none
_exptl_crystal_colour colourless
_exptl_crystal_density_diffrn 1.195
_exptl_crystal_description plate
_exptl_crystal_F_000 976
_exptl_crystal_size_max 0.3
_exptl_crystal_size_mid 0.25
_exptl_crystal_size_min 0.08
_refine_diff_density_max 0.952
_refine_diff_density_min -1.068
_refine_diff_density_rms 0.218
_refine_ls_extinction_coef 0.0058(22)
_refine_ls_extinction_expression Fc^*^=kFc[1+0.001xFc^2^\l^3^/sin(2\q)]^-1/4^
_refine_ls_extinction_method SHELXL
_refine_ls_goodness_of_fit_all 1.100
_refine_ls_goodness_of_fit_obs 0.894
_refine_ls_matrix_type full
_refine_ls_number_parameters 153
_refine_ls_number_reflns 1864
_refine_ls_number_restraints 3
_refine_ls_restrained_S_all 1.105
_refine_ls_restrained_S_obs 0.901
_refine_ls_R_factor_all 0.0873
_refine_ls_R_factor_obs 0.0612
_refine_ls_shift/esd_max 1.205
_refine_ls_shift/esd_mean 0.047
_refine_ls_structure_factor_coef Fsqd
_refine_ls_weighting_details 'w=1/[\s^2^(Fo^2^)+(0.3108P)^2^+0.8976P] where P=(Fo^2^+2Fc^2^)/3'
_refine_ls_weighting_scheme calc
_refine_ls_wR_factor_all 0.2070
_refine_ls_wR_factor_obs 0.1973
_reflns_number_observed 1525
_reflns_number_total 1864
_reflns_observed_criterion >2sigma(I)
_cod_data_source_file 901635jsup1.cif
_cod_data_source_block pip2
_cod_depositor_comments
;
The following automatic conversions were performed:

'_refine_ls_weighting_scheme' value 'calc
w=1/[\s^2^(Fo^2^)+(0.3108P)^2^+0.8976P] where P=(Fo^2^+2Fc^2^)/3' was
changed to 'calc'. New tag '_refine_ls_weighting_details' was
created. The value of the new tag was set to
'w=1/[\s^2^(Fo^2^)+(0.3108P)^2^+0.8976P] where P=(Fo^2^+2Fc^2^)/3'.

Automatic conversion script
Id: cif_fix_values 3143 2015-03-26 13:38:13Z robertas 
;
_cod_original_sg_symbol_H-M Pbca
_cod_original_formula_sum 'C10 H23 N1 O4'
_cod_database_code 7213046

loop_
_symmetry_equiv_pos_as_xyz
'x, y, z'
'-x+1/2, -y, z+1/2'
'-x, y+1/2, -z+1/2'
'x+1/2, -y+1/2, -z'
'-x, -y, -z'
'x-1/2, y, -z-1/2'
'x, -y-1/2, z-1/2'
'-x-1/2, y-1/2, z'

loop_
_atom_site_aniso_label
_atom_site_aniso_U_11
_atom_site_aniso_U_22
_atom_site_aniso_U_33
_atom_site_aniso_U_23
_atom_site_aniso_U_13
_atom_site_aniso_U_12
O1 0.035(2) 0.034(2) 0.047(2) -0.0004(12) 0.0156(14) 0.0045(12)
O2 0.043(2) 0.044(2) 0.037(2) 0.0044(13) 0.0119(14) -0.0052(13)
C5 0.022(2) 0.034(2) 0.023(2) -0.002(2) -0.0084(15) 0.0019(15)
C1 0.029(2) 0.039(2) 0.036(2) 0.005(2) -0.001(2) -0.002(2)
C2 0.039(3) 0.043(3) 0.038(3) 0.007(2) -0.006(2) -0.001(2)
C3 0.031(2) 0.032(2) 0.041(2) 0.005(2) -0.002(2) 0.002(2)
C4 0.033(2) 0.034(2) 0.038(2) -0.005(2) -0.004(2) 0.001(2)
N1 0.027(2) 0.035(2) 0.018(2) 0.0014(12) 0.0023(13) 0.0056(12)
C2' 0.041(2) 0.048(2) 0.018(2) 0.008(2) 0.003(2) 0.011(2)
C3' 0.046(3) 0.066(3) 0.026(2) -0.007(2) -0.011(2) 0.011(2)
C4' 0.031(2) 0.051(3) 0.045(3) -0.001(2) -0.007(2) 0.004(2)
C5' 0.038(2) 0.046(2) 0.033(3) 0.003(2) 0.006(2) -0.001(2)
C6' 0.033(2) 0.045(2) 0.018(2) -0.0046(15) 0.007(2) 0.006(2)
O1W 0.054(2) 0.057(2) 0.051(2) -0.017(2) -0.005(2) 0.004(2)
O2W 0.044(2) 0.056(2) 0.054(3) -0.010(2) 0.015(2) -0.011(2)

loop_
_atom_site_label
_atom_site_type_symbol
_atom_site_fract_x
_atom_site_fract_y
_atom_site_fract_z
_atom_site_U_iso_or_equiv
_atom_site_thermal_displace_type
_atom_site_occupancy
_atom_site_calc_flag
_atom_site_refinement_flags
O1 O 0.3555(2) 0.4629(2) 0.3688(3) 0.0389(10) Uani 1 d .
O2 O 0.4548(2) 0.4852(2) 0.2143(3) 0.0415(10) Uani 1 d .
C5 C 0.4138(2) 0.4380(2) 0.2908(4) 0.0265(11) Uani 1 d .
C1 C 0.5942(3) 0.3278(3) 0.5926(4) 0.0348(11) Uani 1 d .
H1A H 0.5550(3) 0.3359(3) 0.6681(4) 0.042 Uiso 1 calc R
H1B H 0.6047(3) 0.2680(3) 0.5845(4) 0.042 Uiso 1 calc R
C2 C 0.5547(3) 0.3590(3) 0.4587(5) 0.0402(12) Uani 1 d .
H2A H 0.5474(3) 0.4194(3) 0.4639(5) 0.048 Uiso 1 calc R
H2B H 0.5918(3) 0.3470(3) 0.3818(5) 0.048 Uiso 1 calc R
C3 C 0.4705(2) 0.3177(2) 0.4327(5) 0.0350(11) Uani 1 d .
H3A H 0.4774(2) 0.2572(2) 0.4329(5) 0.042 Uiso 1 calc R
H3B H 0.4326(2) 0.3322(2) 0.5074(5) 0.042 Uiso 1 calc R
C4 C 0.4324(3) 0.3447(3) 0.2957(4) 0.0352(12) Uani 1 d .
H4A H 0.3810(3) 0.3137(3) 0.2806(4) 0.042 Uiso 1 calc R
H4B H 0.4706(3) 0.3306(3) 0.2211(4) 0.042 Uiso 1 calc R
N1 N 0.6737(2) 0.3712(2) 0.6268(3) 0.0268(10) Uani 1 d .
H1 H 0.6655(20) 0.4366(23) 0.6246(36) 0.009(8) Uiso 1 d .
C2' C 0.7036(3) 0.3499(3) 0.7705(4) 0.0356(12) Uani 1 d .
H2'1 H 0.6593(3) 0.3606(3) 0.8367(4) 0.043 Uiso 1 calc R
H2'2 H 0.7176(3) 0.2907(3) 0.7750(4) 0.043 Uiso 1 calc R
C3' C 0.7790(3) 0.4013(3) 0.8079(5) 0.0458(13) Uani 1 d .
H3'1 H 0.7978(3) 0.3858(3) 0.9000(5) 0.055 Uiso 1 calc R
H3'2 H 0.7637(3) 0.4602(3) 0.8098(5) 0.055 Uiso 1 calc R
C4' C 0.8498(3) 0.3887(3) 0.7056(5) 0.0424(13) Uani 1 d .
H4'1 H 0.8711(3) 0.3318(3) 0.7134(5) 0.051 Uiso 1 calc R
H4'2 H 0.8951(3) 0.4271(3) 0.7269(5) 0.051 Uiso 1 calc R
C5' C 0.8191(3) 0.4042(3) 0.5579(5) 0.0390(12) Uani 1 d .
H5'1 H 0.8063(3) 0.4633(3) 0.5467(5) 0.047 Uiso 1 calc R
H5'2 H 0.8631(3) 0.3900(3) 0.4930(5) 0.047 Uiso 1 calc R
C6' C 0.7422(3) 0.3530(3) 0.5246(4) 0.0319(11) Uani 1 d .
H6'1 H 0.7232(3) 0.3662(3) 0.4317(4) 0.038 Uiso 1 calc R
H6'2 H 0.7560(3) 0.2937(3) 0.5276(4) 0.038 Uiso 1 calc R
O1W O 0.7109(2) 0.1412(2) 0.6617(4) 0.0542(12) Uani 1 d D
H1W1 H 0.7099(42) 0.0815(10) 0.6284(58) 0.081 Uiso 1 d D
H1W2 H 0.6756(37) 0.1616(30) 0.5830(46) 0.081 Uiso 1 d D
O2W O 0.5619(2) 0.0912(2) 0.5240(4) 0.0513(12) Uani 1 d .
H2W1 H 0.5242(52) 0.0620(46) 0.6001(81) 0.082 Uiso 1 d .
H2W2 H 0.5644(50) 0.0631(53) 0.4706(78) 0.082 Uiso 1 d .

loop_
_atom_type_symbol
_atom_type_description
_atom_type_scat_dispersion_real
_atom_type_scat_dispersion_imag
_atom_type_scat_source
C C 0.0181 0.0091 'International Tables Vol C Tables 4.2.6.8 and 6.1.1.4'
H H 0.0000 0.0000 'International Tables Vol C Tables 4.2.6.8 and 6.1.1.4'
N N 0.0311 0.0180 'International Tables Vol C Tables 4.2.6.8 and 6.1.1.4'
O O 0.0492 0.0322 'International Tables Vol C Tables 4.2.6.8 and 6.1.1.4'

loop_
_geom_angle_atom_site_label_1
_geom_angle_atom_site_label_2
_geom_angle_atom_site_label_3
_geom_angle
O2 C5 O1 123.7(4)
O2 C5 C4 120.6(4)
O1 C5 C4 115.8(3)
N1 C1 C2 113.1(3)
N1 C1 H1A 109.0(2)
C2 C1 H1A 109.0(2)
N1 C1 H1B 109.0(2)
C2 C1 H1B 109.0(2)
H1A C1 H1B 107.8
C3 C2 C1 111.5(3)
C3 C2 H2A 109.3(2)
C1 C2 H2A 109.3(2)
C3 C2 H2B 109.3(2)
C1 C2 H2B 109.3(2)
H2A C2 H2B 108.0
C4 C3 C2 112.2(3)
C4 C3 H3A 109.2(2)
C2 C3 H3A 109.2(2)
C4 C3 H3B 109.2(2)
C2 C3 H3B 109.2(2)
H3A C3 H3B 107.9
C3 C4 C5 112.5(3)
C3 C4 H4A 109.1(2)
C5 C4 H4A 109.1(2)
C3 C4 H4B 109.1(2)
C5 C4 H4B 109.1(2)
H4A C4 H4B 107.8
C1 N1 C6' 113.0(3)
C1 N1 C2' 111.8(3)
C6' N1 C2' 109.2(3)
C1 N1 H1 110.5(18)
C6' N1 H1 105.6(18)
C2' N1 H1 106.4(19)
C3' C2' N1 110.7(3)
C3' C2' H2'1 109.5(2)
N1 C2' H2'1 109.5(2)
C3' C2' H2'2 109.5(2)
N1 C2' H2'2 109.5(2)
H2'1 C2' H2'2 108.1
C2' C3' C4' 111.8(4)
C2' C3' H3'1 109.3(2)
C4' C3' H3'1 109.2(2)
C2' C3' H3'2 109.3(2)
C4' C3' H3'2 109.3(3)
H3'1 C3' H3'2 107.9
C3' C4' C5' 110.1(3)
C3' C4' H4'1 109.6(3)
C5' C4' H4'1 109.7(2)
C3' C4' H4'2 109.6(3)
C5' C4' H4'2 109.6(2)
H4'1 C4' H4'2 108.1
C6' C5' C4' 111.9(4)
C6' C5' H5'1 109.2(2)
C4' C5' H5'1 109.2(2)
C6' C5' H5'2 109.2(2)
C4' C5' H5'2 109.2(2)
H5'1 C5' H5'2 107.9
N1 C6' C5' 110.5(3)
N1 C6' H6'1 109.5(2)
C5' C6' H6'1 109.5(2)
N1 C6' H6'2 109.5(2)
C5' C6' H6'2 109.5(2)
H6'1 C6' H6'2 108.1
H1W1 O1W H1W2 93.2(9)
H2W1 O2W H2W2 105.6(81)

loop_
_geom_bond_atom_site_label_1
_geom_bond_atom_site_label_2
_geom_bond_distance
O1 C5 1.263(5)
O2 C5 1.241(5)
C5 C4 1.517(6)
C1 N1 1.486(5)
C1 C2 1.522(6)
C1 H1A 0.97
C1 H1B 0.97
C2 C3 1.520(6)
C2 H2A 0.97
C2 H2B 0.97
C3 C4 1.518(6)
C3 H3A 0.97
C3 H3B 0.97
C4 H4A 0.97
C4 H4B 0.97
N1 C6' 1.503(5)
N1 C2' 1.505(5)
N1 H1 1.05(4)
C2' C3' 1.503(7)
C2' H2'1 0.97
C2' H2'2 0.97
C3' C4' 1.517(7)
C3' H3'1 0.97
C3' H3'2 0.97
C4' C5' 1.528(6)
C4' H4'1 0.97
C4' H4'2 0.97
C5' C6' 1.511(6)
C5' H5'1 0.97
C5' H5'2 0.97
C6' H6'1 0.97
C6' H6'2 0.97
O1W H1W1 1.004(6)
O1W H1W2 1.000(2)
O2W H2W1 1.06(8)
O2W H2W2 0.68(8)

loop_
_geom_torsion_atom_site_label_1
_geom_torsion_atom_site_label_2
_geom_torsion_atom_site_label_3
_geom_torsion_atom_site_label_4
_geom_torsion
N1 C1 C2 C3 -175.9(3)
C1 C2 C3 C4 -176.9(3)
C2 C3 C4 C5 -62.9(5)
O2 C5 C4 C3 110.8(4)
O1 C5 C4 C3 -68.8(4)
C2 C1 N1 C6' -66.1(4)
C2 C1 N1 C2' 170.3(3)
C1 N1 C2' C3' -174.1(3)
C6' N1 C2' C3' 60.2(4)
N1 C2' C3' C4' -57.8(5)
C2' C3' C4' C5' 53.2(5)
C3' C4' C5' C6' -52.8(5)
C1 N1 C6' C5' 175.3(3)
C2' N1 C6' C5' -59.6(4)
C4' C5' C6' N1 56.8(4)
